data_7230045
loop_
_publ_author_name
'Silva, Ra\'i G. M.'
'da Silva, Michael J. V.'
'Jacomini, Andrey P.'
'Moura, Sidnei'
'Back, Davi F.'
'Basso, Ernani A.'
'Rosa, Fernanda A.'

_publ_section_title
;
 Development of methodologies for the regioselective synthesis of four
 series of regioisomer isoxazoles from \b-enamino diketones
;
_journal_issue 9
_journal_name_full 'RSC Advances'
_journal_page_first 4773
_journal_paper_doi 10.1039/C7RA13343J
_journal_volume 8
_journal_year 2018
_chemical_formula_moiety 'C13 H10 N2 O6'
_chemical_formula_sum 'C13 H10 N2 O6'
_chemical_formula_weight 290.23
_chemical_melting_point ?
_chemical_name_common 'ethyl 4-(4-nitrobenzoyl)isoxazol-5-carboxylate'
_chemical_name_systematic
;
ethyl 4-(4-nitrobenzoyl)isoxazol-5-carboxylate
;
_space_group_IT_number 2
_symmetry_cell_setting triclinic
_symmetry_space_group_name_Hall '-P 1'
_symmetry_space_group_name_H-M 'P -1'
_atom_sites_solution_hydrogens geom
_atom_sites_solution_primary direct
_atom_sites_solution_secondary difmap
_audit_conform_dict_location ftp://ftp.iucr.org/pub/cif_core.dic
_audit_conform_dict_name cif_core.dic
_audit_conform_dict_version 2.3
_audit_creation_date 2015-11-24T09:56:13-00:00
_audit_creation_method 'WinGX routine CIF_UPDATE'
_audit_update_record
;
2017-12-06 deposited with the CCDC.
2018-01-22 downloaded from the CCDC.
;
_cell_angle_alpha 97.212(18)
_cell_angle_beta 93.54(2)
_cell_angle_gamma 107.759(18)
_cell_formula_units_Z 2
_cell_length_a 6.6907(15)
_cell_length_b 8.7715(16)
_cell_length_c 12.002(4)
_cell_measurement_reflns_used 9520
_cell_measurement_temperature 296(2)
_cell_measurement_theta_max 72.237
_cell_measurement_theta_min 3.731
_cell_volume 661.8(3)
_computing_cell_refinement 'SAINT V8.34A (Bruker AXS Inc., 2013)'
_computing_data_collection 'Bruker Instrument Service v4.2.7'
_computing_data_reduction 'SAINT V8.34A (Bruker AXS Inc., 2013)'
_computing_molecular_graphics 'Diamond (version 3.2i; Crystal Impact G'
_computing_structure_refinement 'SHELXL-97 (Sheldrick, 1997)'
_computing_structure_solution 'SHELXL97 (Sheldrick, 1997)'
_diffrn_ambient_temperature 296(2)
_diffrn_detector_area_resol_mean 10.4167
_diffrn_measured_fraction_theta_full 0.998
_diffrn_measured_fraction_theta_max 0.998
_diffrn_measurement_device_type 'Bruker D8 Quest Photon 100 diffractometer'
_diffrn_measurement_method '2\% \f & \w scans'
_diffrn_radiation_monochromator 'Montel type 2-dim beam shaping X ray optics'
_diffrn_radiation_type CuK\a
_diffrn_radiation_wavelength 1.54178
_diffrn_reflns_av_R_equivalents 0.0487
_diffrn_reflns_av_unetI/netI 0.0308
_diffrn_reflns_limit_h_max 8
_diffrn_reflns_limit_h_min -8
_diffrn_reflns_limit_k_max 10
_diffrn_reflns_limit_k_min -10
_diffrn_reflns_limit_l_max 14
_diffrn_reflns_limit_l_min -14
_diffrn_reflns_number 20722
_diffrn_reflns_theta_full 72.58
_diffrn_reflns_theta_max 72.58
_diffrn_reflns_theta_min 3.73
_diffrn_source 'micro-focus tube'
_diffrn_standards_decay_% none
_diffrn_standards_interval_count none
_diffrn_standards_interval_time none
_diffrn_standards_number none
_exptl_absorpt_coefficient_mu 1.011
_exptl_absorpt_correction_T_max 0.8234
_exptl_absorpt_correction_T_min 0.659
_exptl_absorpt_correction_type multi-scan
_exptl_absorpt_process_details
;
SADABS (version 2012/1; Bruker, 2012) was used to perform the numerical
        absorption correction based on the indexed faces of the crystal.
;
_exptl_crystal_colour yellow
_exptl_crystal_density_diffrn 1.457
_exptl_crystal_density_meas ?
_exptl_crystal_density_method 'not measured'
_exptl_crystal_description block
_exptl_crystal_F_000 300
_exptl_crystal_size_max 0.45
_exptl_crystal_size_mid 0.29
_exptl_crystal_size_min 0.2
_refine_diff_density_max 0.313
_refine_diff_density_min -0.251
_refine_diff_density_rms 0.04
_refine_ls_extinction_coef 0.035(6)
_refine_ls_extinction_expression Fc^*^=kFc[1+0.001xFc^2^\l^3^/sin(2\q)]^-1/4^
_refine_ls_extinction_method SHELXL
_refine_ls_goodness_of_fit_ref 1.062
_refine_ls_hydrogen_treatment constr
_refine_ls_matrix_type full
_refine_ls_number_parameters 191
_refine_ls_number_reflns 2633
_refine_ls_number_restraints 0
_refine_ls_restrained_S_all 1.062
_refine_ls_R_factor_all 0.0852
_refine_ls_R_factor_gt 0.06
_refine_ls_shift/su_max 0
_refine_ls_shift/su_mean 0
_refine_ls_structure_factor_coef Fsqd
_refine_ls_weighting_details 'calc w=1/[\s^2^(Fo^2^)+(0.0871P)^2^+0.2087P] where P=(Fo^2^+2Fc^2^)/3'
_refine_ls_weighting_scheme calc
_refine_ls_wR_factor_gt 0.1637
_refine_ls_wR_factor_ref 0.1853
_reflns_number_gt 1815
_reflns_number_total 2633
_reflns_threshold_expression >2sigma(I)
_cod_data_source_file c7ra13343j2.cif
_cod_data_source_block p-1_CCDC1
_cod_depositor_comments
;
The following automatic conversions were performed:

'_chemical_melting_point' value 'none' was changed to '?' - the value
is undefined or not given.

'_exptl_crystal_density_meas' value 'none' was changed to '?' - the
value is perceived as not measured.

Automatic conversion script
Id: cif_fix_values 4973 2017-02-22 13:04:09Z antanas 
;
_cod_original_sg_symbol_Hall -P1
_cod_original_sg_symbol_H-M P-1
_cod_database_code 7230045

loop_
_symmetry_equiv_pos_as_xyz
'x, y, z'
'-x, -y, -z'

loop_
_atom_site_label
_atom_site_type_symbol
_atom_site_fract_x
_atom_site_fract_y
_atom_site_fract_z
_atom_site_U_iso_or_equiv
_atom_site_adp_type
_atom_site_occupancy
_atom_site_symmetry_multiplicity
_atom_site_calc_flag
_atom_site_refinement_flags
O1 O 0.3366(3) 0.6470(2) 1.03853(14) 0.0764(6) Uani 1 1 d .
O41 O 0.0730(3) 0.6050(2) 0.68629(16) 0.0860(6) Uani 1 1 d .
O52 O 0.1010(4) 0.2812(2) 0.85824(16) 0.0902(7) Uani 1 1 d .
O51 O 0.1828(4) 0.3247(3) 1.04585(18) 0.0963(7) Uani 1 1 d .
O451 O 0.7366(4) 0.1351(3) 0.4990(2) 0.1049(8) Uani 1 1 d .
O452 O 0.5144(4) 0.1279(3) 0.3578(2) 0.1155(9) Uani 1 1 d .
N2 N 0.4072(4) 0.8034(3) 1.0109(2) 0.0833(7) Uani 1 1 d .
N451 N 0.5874(5) 0.1686(3) 0.4571(2) 0.0851(7) Uani 1 1 d .
C47 C 0.4931(4) 0.4296(3) 0.70467(19) 0.0618(6) Uani 1 1 d .
H47 H 0.5559 0.4779 0.7771 0.074 Uiso 1 1 calc R
C42 C 0.3090(4) 0.4539(3) 0.66366(18) 0.0554(6) Uani 1 1 d .
C41 C 0.2092(4) 0.5606(3) 0.7301(2) 0.0593(6) Uani 1 1 d .
C5 C 0.2643(4) 0.5410(3) 0.9416(2) 0.0608(6) Uani 1 1 d .
C43 C 0.2158(4) 0.3816(3) 0.5555(2) 0.0665(7) Uani 1 1 d .
H43 H 0.0914 0.397 0.5281 0.08 Uiso 1 1 calc R
C51 C 0.1784(4) 0.3703(3) 0.9562(2) 0.0690(7) Uani 1 1 d .
C4 C 0.2825(4) 0.6210(3) 0.85203(19) 0.0582(6) Uani 1 1 d .
C44 C 0.3051(5) 0.2882(3) 0.4890(2) 0.0737(7) Uani 1 1 d .
H44 H 0.2433 0.2404 0.4163 0.088 Uiso 1 1 calc R
C3 C 0.3727(4) 0.7852(3) 0.9020(2) 0.0730(7) Uani 1 1 d .
H3 H 0.4037 0.871 0.8609 0.088 Uiso 1 1 calc R
C46 C 0.5840(4) 0.3335(3) 0.6381(2) 0.0676(7) Uani 1 1 d .
H46 H 0.7066 0.3152 0.6652 0.081 Uiso 1 1 calc R
C45 C 0.4882(4) 0.2660(3) 0.5311(2) 0.0661(7) Uani 1 1 d .
C53 C 0.0232(8) 0.1064(4) 0.8580(4) 0.1330(16) Uani 1 1 d .
H53A H 0.0974 0.0788 0.9205 0.16 Uiso 1 1 calc R
H53B H -0.1258 0.0738 0.8682 0.16 Uiso 1 1 calc R
C54 C 0.0527(9) 0.0234(4) 0.7573(4) 0.1364(16) Uani 1 1 d .
H54A H 0.0046 -0.0909 0.7598 0.205 Uiso 1 1 calc R
H54B H 0.1999 0.0569 0.7466 0.205 Uiso 1 1 calc R
H54C H -0.026 0.0468 0.6957 0.205 Uiso 1 1 calc R

loop_
_atom_site_aniso_label
_atom_site_aniso_U_11
_atom_site_aniso_U_22
_atom_site_aniso_U_33
_atom_site_aniso_U_23
_atom_site_aniso_U_13
_atom_site_aniso_U_12
O1 0.0907(13) 0.0830(13) 0.0575(10) -0.0054(8) 0.0034(9) 0.0374(10)
O41 0.0894(13) 0.0897(14) 0.0825(13) 0.0010(10) -0.0199(10) 0.0442(11)
O52 0.1249(17) 0.0575(11) 0.0791(13) 0.0045(9) 0.0342(11) 0.0131(10)
O51 0.1154(17) 0.0998(16) 0.0823(14) 0.0327(12) 0.0274(12) 0.0359(13)
O451 0.0999(17) 0.0916(16) 0.125(2) 0.0036(13) 0.0399(15) 0.0326(13)
O452 0.1279(19) 0.1130(19) 0.0828(16) -0.0210(13) 0.0354(14) 0.0143(15)
N2 0.0979(17) 0.0687(15) 0.0781(16) -0.0114(11) -0.0042(13) 0.0299(13)
N451 0.0918(18) 0.0649(14) 0.0862(18) 0.0029(12) 0.0346(15) 0.0052(13)
C47 0.0653(14) 0.0668(15) 0.0503(12) 0.0076(10) 0.0022(10) 0.0177(11)
C42 0.0610(13) 0.0491(12) 0.0500(12) 0.0081(9) -0.0009(10) 0.0097(10)
C41 0.0592(13) 0.0528(13) 0.0605(14) 0.0086(10) -0.0051(10) 0.0121(10)
C5 0.0616(13) 0.0652(15) 0.0583(13) -0.0010(11) 0.0037(10) 0.0286(11)
C43 0.0697(15) 0.0619(15) 0.0597(14) 0.0050(11) -0.0059(12) 0.0128(12)
C51 0.0759(16) 0.0726(17) 0.0661(16) 0.0098(13) 0.0221(13) 0.0320(13)
C4 0.0589(13) 0.0547(13) 0.0601(14) 0.0004(10) -0.0008(10) 0.0213(10)
C44 0.0826(18) 0.0641(15) 0.0570(14) -0.0025(11) 0.0017(13) 0.0034(13)
C3 0.0808(17) 0.0606(15) 0.0728(17) -0.0026(12) -0.0038(13) 0.0227(13)
C46 0.0681(15) 0.0674(15) 0.0687(15) 0.0139(12) 0.0125(12) 0.0211(12)
C45 0.0753(16) 0.0536(14) 0.0617(14) 0.0049(11) 0.0210(12) 0.0078(11)
C53 0.182(4) 0.0563(18) 0.145(3) 0.0052(19) 0.083(3) 0.007(2)
C54 0.201(5) 0.072(2) 0.126(3) -0.011(2) 0.004(3) 0.041(3)

loop_
_atom_type_symbol
_atom_type_description
_atom_type_scat_dispersion_real
_atom_type_scat_dispersion_imag
_atom_type_scat_source
C C 0.0181 0.0091 'International Tables Vol C Tables 4.2.6.8 and 6.1.1.4'
H H 0 0 'International Tables Vol C Tables 4.2.6.8 and 6.1.1.4'
N N 0.0311 0.018 'International Tables Vol C Tables 4.2.6.8 and 6.1.1.4'
O O 0.0492 0.0322 'International Tables Vol C Tables 4.2.6.8 and 6.1.1.4'

loop_
_geom_angle_atom_site_label_1
_geom_angle_atom_site_label_2
_geom_angle_atom_site_label_3
_geom_angle
C5 O1 N2 108.34(19)
C51 O52 C53 116.1(3)
C3 N2 O1 105.3(2)
O451 N451 O452 124.6(3)
O451 N451 C45 117.8(3)
O452 N451 C45 117.6(3)
C42 C47 C46 120.2(2)
C47 C42 C43 119.7(2)
C47 C42 C41 122.3(2)
C43 C42 C41 118.0(2)
O41 C41 C42 121.4(2)
O41 C41 C4 118.4(2)
C42 C41 C4 120.11(19)
C4 C5 O1 110.2(2)
C4 C5 C51 134.5(2)
O1 C5 C51 115.2(2)
C44 C43 C42 120.6(2)
O51 C51 O52 127.0(3)
O51 C51 C5 123.2(3)
O52 C51 C5 109.7(2)
C5 C4 C3 103.1(2)
C5 C4 C41 130.4(2)
C3 C4 C41 126.2(2)
C43 C44 C45 118.8(2)
N2 C3 C4 113.0(2)
C45 C46 C47 118.2(2)
C46 C45 C44 122.5(2)
C46 C45 N451 119.1(3)
C44 C45 N451 118.4(2)
C54 C53 O52 110.9(3)

loop_
_geom_bond_atom_site_label_1
_geom_bond_atom_site_label_2
_geom_bond_distance
O1 C5 1.355(3)
O1 N2 1.397(3)
O41 C41 1.211(3)
O52 C51 1.307(3)
O52 C53 1.461(4)
O51 C51 1.196(3)
O451 N451 1.221(3)
O452 N451 1.225(3)
N2 C3 1.294(3)
N451 C45 1.479(4)
C47 C42 1.384(3)
C47 C46 1.387(4)
C42 C43 1.389(3)
C42 C41 1.489(3)
C41 C4 1.491(3)
C5 C4 1.348(3)
C5 C51 1.468(4)
C43 C44 1.364(4)
C4 C3 1.417(3)
C44 C45 1.374(4)
C46 C45 1.373(3)
C53 C54 1.388(5)
